data_4078370
loop_
_publ_author_name
'Vicente, Jos\'e'
'Chicote, Mar\'ia-Teresa'
'Gonz\'alez-Herrero, Pablo'
'Gr\"unwald, Claus'
'Jones, Peter G.'

_publ_section_title
;
 Complexes with S-Donor Ligands. 5.&#x2020;Syntheses of the First
 (Hydrosulfido)- and Anionic Sulfidoorganogold(I) Complexes. Crystal and
 Molecular Structure of (Et4N)2[{Au(C6F5)}3(\m3-S)]&#x00B7;0.5MeC(O)Et
;
_journal_issue 15
_journal_name_full Organometallics
_journal_page_first 3381
_journal_paper_doi 10.1021/om970106b
_journal_volume 16
_journal_year 1997
_chemical_formula_sum 'C36 H44 Au3 F15 N2 O0.5 S'
_chemical_formula_weight 1420.69
_chemical_name_systematic
;
 ?
;
_space_group_IT_number 43
_symmetry_cell_setting orthorhombic
_symmetry_space_group_name_Hall 'F 2 -2d'
_symmetry_space_group_name_H-M 'F d d 2'
_atom_sites_solution_hydrogens geom
_atom_sites_solution_primary direct
_atom_sites_solution_secondary difmap
_audit_creation_method SHELXL
_cell_angle_alpha 90.00
_cell_angle_beta 90.00
_cell_angle_gamma 90.00
_cell_formula_units_Z 16
_cell_length_a 30.346(5)
_cell_length_b 47.526(9)
_cell_length_c 12.009(2)
_cell_measurement_reflns_used 54
_cell_measurement_temperature 173(2)
_cell_measurement_theta_max 11.5
_cell_measurement_theta_min 3
_cell_volume 17320(5)
_computing_cell_refinement 'Siemens XSCANS'
_computing_data_collection 'Siemens XSCANS'
_computing_data_reduction 'Siemens XSCANS'
_computing_molecular_graphics 'Siemens XP'
_computing_publication_material SHELXL-93
_computing_structure_refinement 'SHELXL-93 (Sheldrick, 1993)'
_computing_structure_solution 'SHELXS-86 (Sheldrick, 1990)'
_diffrn_ambient_temperature 173(2)
_diffrn_measurement_device 'Siemens P4'
_diffrn_measurement_method \w-scans
_diffrn_radiation_monochromator graphite
_diffrn_radiation_source 'fine-focus sealed tube'
_diffrn_radiation_type MoK\a
_diffrn_radiation_wavelength 0.71073
_diffrn_reflns_av_R_equivalents 0.0067
_diffrn_reflns_av_sigmaI/netI 0.0885
_diffrn_reflns_limit_h_max 0
_diffrn_reflns_limit_h_min -36
_diffrn_reflns_limit_k_max 0
_diffrn_reflns_limit_k_min -56
_diffrn_reflns_limit_l_max 14
_diffrn_reflns_limit_l_min -14
_diffrn_reflns_number 7616
_diffrn_reflns_theta_max 25.00
_diffrn_reflns_theta_min 3.19
_diffrn_standards_decay_% 4
_diffrn_standards_interval_count 247
_diffrn_standards_number 3
_exptl_absorpt_coefficient_mu 10.282
_exptl_absorpt_correction_T_max 0.913
_exptl_absorpt_correction_T_min 0.630
_exptl_absorpt_correction_type Psi-scans
_exptl_crystal_colour colourless
_exptl_crystal_density_diffrn 2.179
_exptl_crystal_description prism
_exptl_crystal_F_000 10656
_exptl_crystal_size_max 0.40
_exptl_crystal_size_mid 0.25
_exptl_crystal_size_min 0.20
_refine_diff_density_max 0.903
_refine_diff_density_min -0.795
_refine_diff_density_rms 0.149
_refine_ls_abs_structure_details 'Flack H D (1983), Acta Cryst. A39, 876-881'
_refine_ls_abs_structure_Flack -0.027(11)
_refine_ls_extinction_method none
_refine_ls_goodness_of_fit_all 0.858
_refine_ls_goodness_of_fit_obs 0.946
_refine_ls_hydrogen_treatment riding
_refine_ls_matrix_type full
_refine_ls_number_parameters 343
_refine_ls_number_reflns 7615
_refine_ls_number_restraints 357
_refine_ls_restrained_S_all 0.854
_refine_ls_restrained_S_obs 0.935
_refine_ls_R_factor_all 0.0662
_refine_ls_R_factor_obs 0.0411
_refine_ls_shift/esd_max 0.006
_refine_ls_shift/esd_mean 0.000
_refine_ls_structure_factor_coef Fsqd
_refine_ls_weighting_details 'w=1/[\s^2^(Fo^2^)+(0.0363P)^2^+0.0000P] where P=(Fo^2^+2Fc^2^)/3'
_refine_ls_weighting_scheme calc
_refine_ls_wR_factor_all 0.0806
_refine_ls_wR_factor_obs 0.0751
_reflns_number_observed 5534
_reflns_number_total 7615
_reflns_observed_criterion >2sigma(I)
_cod_data_source_file om970106b.cif
_cod_data_source_block nariz
_cod_depositor_comments
;
The following automatic conversions were performed:

'_geom_bond_publ_flag' value 'Y' changed to 'y' according to
/home/saulius/struct/CIF-dictionaries/cif_core.dic dictionary named
'cif_core.dic' version 2.4.1 from 2010-06-29 (9
times).

'_geom_angle_publ_flag' value 'Y' changed to 'y' according
to /home/saulius/struct/CIF-dictionaries/cif_core.dic dictionary
named 'cif_core.dic' version 2.4.1 from 2010-06-29 (21 time).

Automatic conversion script
Id: cif_fix_values 1715 2011-07-08 13:25:40Z adriana 

The following automatic conversions were performed:

'_refine_ls_weighting_scheme' value 'calc
w=1/[\s^2^(Fo^2^)+(0.0363P)^2^+0.0000P] where P=(Fo^2^+2Fc^2^)/3' was
changed to 'calc'. New tag '_refine_ls_weighting_details' was
created. The value of the new tag was set to
'w=1/[\s^2^(Fo^2^)+(0.0363P)^2^+0.0000P] where P=(Fo^2^+2Fc^2^)/3'.

Automatic conversion script
Id: cif_fix_values 3143 2015-03-26 13:38:13Z robertas 
;
_cod_original_cell_volume 17319.2(52)
_cod_original_sg_symbol_H-M Fdd2
_cod_original_formula_sum 'C36 H44 Au3 F15 N2 O0.50 S'
_cod_database_code 4078370

loop_
_symmetry_equiv_pos_as_xyz
'x, y, z'
'-x, -y, z'
'x+1/4, -y+1/4, z+1/4'
'-x+1/4, y+1/4, z+1/4'
'x, y+1/2, z+1/2'
'-x, -y+1/2, z+1/2'
'x+1/4, -y+3/4, z+3/4'
'-x+1/4, y+3/4, z+3/4'
'x+1/2, y, z+1/2'
'-x+1/2, -y, z+1/2'
'x+3/4, -y+1/4, z+3/4'
'-x+3/4, y+1/4, z+3/4'
'x+1/2, y+1/2, z'
'-x+1/2, -y+1/2, z'
'x+3/4, -y+3/4, z+1/4'
'-x+3/4, y+3/4, z+1/4'

loop_
_atom_site_aniso_label
_atom_site_aniso_U_11
_atom_site_aniso_U_22
_atom_site_aniso_U_33
_atom_site_aniso_U_23
_atom_site_aniso_U_13
_atom_site_aniso_U_12
Au1 0.0377(3) 0.0357(3) 0.0343(3) -0.0007(3) -0.0011(3) 0.0068(3)
Au2 0.0310(3) 0.0362(3) 0.0374(3) -0.0033(3) -0.0014(3) 0.0017(3)
Au3 0.0369(3) 0.0340(3) 0.0402(3) 0.0028(3) 0.0024(3) 0.0021(3)
S 0.042(2) 0.039(2) 0.034(2) -0.003(2) -0.001(2) 0.005(2)
F1 0.095(8) 0.038(6) 0.105(8) 0.012(5) 0.036(6) 0.016(5)
F2 0.080(7) 0.075(7) 0.095(7) 0.023(6) 0.042(6) 0.004(5)
F3 0.078(6) 0.066(6) 0.061(6) -0.013(5) 0.028(5) 0.012(5)
F4 0.107(8) 0.040(6) 0.096(8) -0.012(5) 0.046(6) 0.009(5)
F5 0.083(7) 0.044(5) 0.075(6) 0.001(5) 0.025(6) -0.002(4)
F11 0.073(6) 0.069(7) 0.084(7) -0.039(5) 0.032(6) -0.010(6)
F12 0.068(6) 0.090(8) 0.139(9) -0.048(7) 0.052(7) -0.037(6)
F13 0.058(6) 0.074(7) 0.099(8) -0.019(6) 0.004(6) -0.030(5)
F14 0.074(6) 0.094(8) 0.052(6) -0.022(5) 0.000(5) -0.012(6)
F15 0.053(5) 0.111(8) 0.057(6) -0.021(5) 0.017(5) -0.029(6)

loop_
_atom_site_label
_atom_site_type_symbol
_atom_site_fract_x
_atom_site_fract_y
_atom_site_fract_z
_atom_site_U_iso_or_equiv
_atom_site_thermal_displace_type
_atom_site_occupancy
_atom_site_calc_flag
_atom_site_refinement_flags
_atom_site_disorder_group
Au1 Au 0.17681(2) 0.585776(11) 0.53082(4) 0.03589(14) Uani 1 d . .
Au2 Au 0.21454(2) 0.585093(11) 0.27513(5) 0.03487(13) Uani 1 d . .
Au3 Au 0.17246(2) 0.527311(12) 0.35709(5) 0.03703(14) Uani 1 d . .
S S 0.22453(11) 0.55750(8) 0.4326(3) 0.0385(8) Uani 1 d . .
C11 C 0.1377(4) 0.6107(2) 0.6242(11) 0.041(3) Uiso 1 d DU .
C12 C 0.1096(4) 0.6007(3) 0.7053(10) 0.046(4) Uiso 1 d DU .
C13 C 0.0853(4) 0.6173(3) 0.7769(12) 0.055(4) Uiso 1 d DU .
C14 C 0.0873(4) 0.6458(3) 0.7669(13) 0.052(4) Uiso 1 d DU .
C15 C 0.1145(5) 0.6572(3) 0.6898(11) 0.050(4) Uiso 1 d DU .
C16 C 0.1399(4) 0.6397(3) 0.6244(11) 0.043(4) Uiso 1 d DU .
F1 F 0.1043(3) 0.5726(2) 0.7193(8) 0.079(3) Uani 1 d DU .
F2 F 0.0589(3) 0.6057(2) 0.8537(9) 0.083(3) Uani 1 d DU .
F3 F 0.0632(3) 0.6627(2) 0.8348(7) 0.068(3) Uani 1 d DU .
F4 F 0.1169(3) 0.6852(2) 0.6785(8) 0.081(3) Uani 1 d DU .
F5 F 0.1641(3) 0.6524(2) 0.5443(8) 0.067(3) Uani 1 d DU .
C21 C 0.2076(4) 0.6102(2) 0.1406(10) 0.042(4) Uiso 0.50 d PDU 1
C22 C 0.2114(6) 0.6044(4) 0.0280(14) 0.038(8) Uiso 0.50 d PDU 1
C23 C 0.2067(8) 0.6225(4) -0.0590(14) 0.039(8) Uiso 0.50 d PDU 1
C24 C 0.1950(12) 0.6498(4) -0.0385(16) 0.051(10) Uiso 0.50 d PDU 1
C25 C 0.1936(12) 0.6577(4) 0.0707(16) 0.058(10) Uiso 0.50 d PDU 1
C26 C 0.1969(13) 0.6382(4) 0.1531(15) 0.059(11) Uiso 0.50 d PDU 1
F6 F 0.2193(6) 0.5762(3) -0.0001(12) 0.059(5) Uiso 0.50 d PDU 1
F7 F 0.2110(7) 0.6141(4) -0.1657(12) 0.075(6) Uiso 0.50 d PDU 1
F8 F 0.1933(7) 0.6694(4) -0.1205(14) 0.066(6) Uiso 0.50 d PDU 1
F9 F 0.1838(7) 0.6856(3) 0.0913(16) 0.087(6) Uiso 0.50 d PDU 1
F10 F 0.1915(6) 0.6492(3) 0.2605(12) 0.055(5) Uiso 0.50 d PDU 1
C21' C 0.2076(4) 0.6102(2) 0.1406(10) 0.042(4) Uiso 0.50 d PDU 2
C22' C 0.1990(10) 0.5996(4) 0.0402(15) 0.037(7) Uiso 0.50 d PDU 2
C23' C 0.1958(13) 0.6145(5) -0.0559(15) 0.060(10) Uiso 0.50 d PDU 2
C24' C 0.2033(15) 0.6430(4) -0.0520(18) 0.057(10) Uiso 0.50 d PDU 2
C25' C 0.2120(12) 0.6550(4) 0.0493(17) 0.065(10) Uiso 0.50 d PDU 2
C26' C 0.2115(13) 0.6383(4) 0.1437(15) 0.050(10) Uiso 0.50 d PDU 2
F6' F 0.1930(7) 0.5705(3) 0.0265(16) 0.076(6) Uiso 0.50 d PDU 2
F7' F 0.1896(7) 0.6017(4) -0.1544(14) 0.079(6) Uiso 0.50 d PDU 2
F8' F 0.1970(9) 0.6584(5) -0.1452(17) 0.104(10) Uiso 0.50 d PDU 2
F9' F 0.2154(9) 0.6833(4) 0.0618(18) 0.115(9) Uiso 0.50 d PDU 2
F10' F 0.2186(6) 0.6518(3) 0.2453(12) 0.064(5) Uiso 0.50 d PDU 2
C31 C 0.1290(4) 0.4991(3) 0.2907(9) 0.041(3) Uiso 1 d DU .
C32 C 0.0873(4) 0.4943(3) 0.3371(11) 0.053(4) Uiso 1 d DU .
C33 C 0.0576(4) 0.4762(3) 0.2911(11) 0.052(4) Uiso 1 d DU .
C34 C 0.0668(5) 0.4621(3) 0.1957(11) 0.058(4) Uiso 1 d DU .
C35 C 0.1067(4) 0.4663(3) 0.1446(11) 0.049(4) Uiso 1 d DU .
C36 C 0.1360(4) 0.4850(3) 0.1916(11) 0.047(4) Uiso 1 d DU .
F11 F 0.0769(3) 0.5082(2) 0.4328(8) 0.076(3) Uani 1 d DU .
F12 F 0.0187(3) 0.4713(2) 0.3441(10) 0.099(4) Uani 1 d DU .
F13 F 0.0374(3) 0.4442(2) 0.1542(8) 0.077(3) Uani 1 d DU .
F14 F 0.1169(3) 0.4526(2) 0.0514(7) 0.073(3) Uani 1 d DU .
F15 F 0.1747(3) 0.4885(2) 0.1378(7) 0.073(3) Uani 1 d DU .
N1 N 0.0628(3) 0.6098(2) 0.2816(9) 0.048(3) Uiso 1 d DU .
C41 C 0.0438(5) 0.6250(3) 0.1843(11) 0.057(4) Uiso 1 d DU .
H41A H 0.0226(5) 0.6391(3) 0.2122(11) 0.068 Uiso 1 calc R .
H41B H 0.0270(5) 0.6113(3) 0.1388(11) 0.068 Uiso 1 calc R .
C42 C 0.0768(6) 0.6397(4) 0.1090(15) 0.089(6) Uiso 1 d DU .
H42A H 0.0611(6) 0.6490(4) 0.0478(15) 0.107 Uiso 1 calc R .
H42B H 0.0974(6) 0.6259(4) 0.0785(15) 0.107 Uiso 1 calc R .
H42C H 0.0930(6) 0.6538(4) 0.1521(15) 0.107 Uiso 1 calc R .
C43 C 0.0953(4) 0.5877(3) 0.2489(11) 0.055(4) Uiso 1 d DU .
H43A H 0.1057(4) 0.5781(3) 0.3173(11) 0.066 Uiso 1 calc R .
H43B H 0.1211(4) 0.5970(3) 0.2145(11) 0.066 Uiso 1 calc R .
C44 C 0.0787(6) 0.5655(3) 0.1694(13) 0.079(6) Uiso 1 d DU .
H44A H 0.1023(6) 0.5521(3) 0.1534(13) 0.094 Uiso 1 calc R .
H44B H 0.0691(6) 0.5745(3) 0.1001(13) 0.094 Uiso 1 calc R .
H44C H 0.0537(6) 0.5556(3) 0.2032(13) 0.094 Uiso 1 calc R .
C45 C 0.0869(5) 0.6297(3) 0.3561(14) 0.068(5) Uiso 1 d DU .
H45A H 0.1117(5) 0.6379(3) 0.3137(14) 0.082 Uiso 1 calc R .
H45B H 0.0997(5) 0.6188(3) 0.4186(14) 0.082 Uiso 1 calc R .
C46 C 0.0595(6) 0.6535(3) 0.4041(14) 0.080(6) Uiso 1 d DU .
H46A H 0.0781(6) 0.6654(3) 0.4516(14) 0.097 Uiso 1 calc R .
H46B H 0.0353(6) 0.6457(3) 0.4485(14) 0.097 Uiso 1 calc R .
H46C H 0.0473(6) 0.6649(3) 0.3433(14) 0.097 Uiso 1 calc R .
C47 C 0.0231(4) 0.5977(3) 0.3458(12) 0.060(4) Uiso 1 d DU .
H47A H 0.0031(4) 0.6133(3) 0.3660(12) 0.072 Uiso 1 calc R .
H47B H 0.0067(4) 0.5848(3) 0.2958(12) 0.072 Uiso 1 calc R .
C48 C 0.0356(6) 0.5817(4) 0.4512(13) 0.087(6) Uiso 1 d DU .
H48A H 0.0088(6) 0.5746(4) 0.4874(13) 0.104 Uiso 1 calc R .
H48B H 0.0511(6) 0.5943(4) 0.5022(13) 0.104 Uiso 1 calc R .
H48C H 0.0548(6) 0.5658(4) 0.4319(13) 0.104 Uiso 1 calc R .
N2 N 0.0699(3) 0.7517(2) 0.9950(8) 0.045(3) Uiso 1 d DU .
C51 C 0.0376(6) 0.7295(4) 0.9652(12) 0.084(6) Uiso 1 d DU .
H51A H 0.0116(6) 0.7317(4) 1.0139(12) 0.101 Uiso 1 calc R .
H51B H 0.0510(6) 0.7110(4) 0.9831(12) 0.101 Uiso 1 calc R .
C52 C 0.0217(5) 0.7284(3) 0.8464(11) 0.062(4) Uiso 1 d DU .
H52A H 0.0008(5) 0.7129(3) 0.8378(11) 0.075 Uiso 1 calc R .
H52B H 0.0469(5) 0.7254(3) 0.7966(11) 0.075 Uiso 1 calc R .
H52C H 0.0072(5) 0.7462(3) 0.8276(11) 0.075 Uiso 1 calc R .
C53 C 0.0827(6) 0.7482(4) 1.1128(13) 0.099(6) Uiso 1 d DU .
H53A H 0.0962(6) 0.7295(4) 1.1231(13) 0.119 Uiso 1 calc R .
H53B H 0.0559(6) 0.7491(4) 1.1600(13) 0.119 Uiso 1 calc R .
C54 C 0.1159(6) 0.7713(4) 1.1518(14) 0.088(6) Uiso 1 d DU .
H54A H 0.1234(6) 0.7682(4) 1.2302(14) 0.106 Uiso 1 calc R .
H54B H 0.1023(6) 0.7899(4) 1.1434(14) 0.106 Uiso 1 calc R .
H54C H 0.1426(6) 0.7703(4) 1.1064(14) 0.106 Uiso 1 calc R .
C55 C 0.0472(6) 0.7798(4) 0.9823(15) 0.111(8) Uiso 1 d DU .
H55A H 0.0693(6) 0.7947(4) 0.9971(15) 0.133 Uiso 1 calc R .
H55B H 0.0381(6) 0.7818(4) 0.9034(15) 0.133 Uiso 1 calc R .
C56 C 0.0080(5) 0.7857(4) 1.0528(15) 0.086(6) Uiso 1 d DU .
H56A H -0.0033(5) 0.8046(4) 1.0360(15) 0.103 Uiso 1 calc R .
H56B H 0.0163(5) 0.7847(4) 1.1315(15) 0.103 Uiso 1 calc R .
H56C H -0.0150(5) 0.7717(4) 1.0374(15) 0.103 Uiso 1 calc R .
C57 C 0.1071(5) 0.7520(4) 0.9129(14) 0.087(6) Uiso 1 d DU .
H57A H 0.1263(5) 0.7684(4) 0.9285(14) 0.105 Uiso 1 calc R .
H57B H 0.0950(5) 0.7543(4) 0.8369(14) 0.105 Uiso 1 calc R .
C58 C 0.1355(7) 0.7245(5) 0.9174(20) 0.145(10) Uiso 1 d DU .
H58A H 0.1594(7) 0.7258(5) 0.8625(20) 0.175 Uiso 1 calc R .
H58B H 0.1169(7) 0.7083(5) 0.9003(20) 0.175 Uiso 1 calc R .
H58C H 0.1481(7) 0.7224(5) 0.9920(20) 0.175 Uiso 1 calc R .
C99 C 0.2500 0.7500 0.1372(72) 0.238(25) Uiso 1 d SU .
C98 C 0.2251(12) 0.7541(10) 0.0419(40) 0.243(19) Uiso 1 d U .
O99 O 0.2500 0.7500 0.2535(44) 0.273(20) Uiso 1 d SU .
C97 C 0.2413(14) 0.7637(8) -0.0933(33) 0.092(14) Uiso 0.50 d P .

loop_
_atom_type_symbol
_atom_type_description
_atom_type_scat_dispersion_real
_atom_type_scat_dispersion_imag
_atom_type_scat_source
C C 0.0033 0.0016 'International Tables Vol C Tables 4.2.6.8 and 6.1.1.4'
H H 0.0000 0.0000 'International Tables Vol C Tables 4.2.6.8 and 6.1.1.4'
N N 0.0061 0.0033 'International Tables Vol C Tables 4.2.6.8 and 6.1.1.4'
F F 0.0171 0.0103 'International Tables Vol C Tables 4.2.6.8 and 6.1.1.4'
S S 0.1246 0.1234 'International Tables Vol C Tables 4.2.6.8 and 6.1.1.4'
Au Au -2.0133 8.8022 'International Tables Vol C Tables 4.2.6.8 and 6.1.1.4'
O O 0.0106 0.0060 'International Tables Vol C Tables 4.2.6.8 and 6.1.1.4'

loop_
_geom_angle_atom_site_label_1
_geom_angle_atom_site_label_2
_geom_angle_atom_site_label_3
_geom_angle
_geom_angle_site_symmetry_1
_geom_angle_site_symmetry_3
_geom_angle_publ_flag
C11 Au1 S 176.6(4) . . y
C11 Au1 Au2 137.1(3) . . y
S Au1 Au2 45.09(9) . . y
C11 Au1 Au3 141.3(3) . . y
S Au1 Au3 41.37(9) . . y
Au2 Au1 Au3 56.16(2) . . y
C21 Au2 S 177.7(3) . . y
C21 Au2 Au3 135.7(3) . . y
S Au2 Au3 46.63(9) . . y
C21 Au2 Au1 135.0(3) . . y
S Au2 Au1 44.60(9) . . y
Au3 Au2 Au1 65.09(2) . . y
C31 Au3 S 177.0(3) . . y
C31 Au3 Au2 134.7(3) . . y
S Au3 Au2 46.69(9) . . y
C31 Au3 Au1 141.5(3) . . y
S Au3 Au1 40.99(9) . . y
Au2 Au3 Au1 58.74(2) . . y
Au1 S Au3 97.65(13) . . y
Au1 S Au2 90.31(13) . . y
Au3 S Au2 86.68(12) . . y
C12 C11 C16 112.0(13) . . ?
C12 C11 Au1 123.5(9) . . ?
C16 C11 Au1 124.1(9) . . ?
F1 C12 C11 120.1(12) . . ?
F1 C12 C13 115.1(12) . . ?
C11 C12 C13 124.8(13) . . ?
F2 C13 C14 119.9(12) . . ?
F2 C13 C12 120.7(12) . . ?
C14 C13 C12 119.5(14) . . ?
C15 C14 F3 120.3(11) . . ?
C15 C14 C13 119.0(16) . . ?
F3 C14 C13 120.7(11) . . ?
F4 C15 C14 119.9(12) . . ?
F4 C15 C16 120.7(12) . . ?
C14 C15 C16 119.3(13) . . ?
F5 C16 C15 116.2(11) . . ?
F5 C16 C11 118.0(11) . . ?
C15 C16 C11 125.2(12) . . ?
C26 C21 C22 108.6(16) . . ?
C26 C21 Au2 120.6(10) . . ?
C22 C21 Au2 130.9(10) . . ?
C23 C22 C21 127.8(16) . . ?
C23 C22 F6 116.0(15) . . ?
C21 C22 F6 116.1(15) . . ?
F7 C23 C22 122.0(18) . . ?
F7 C23 C24 118.6(16) . . ?
C22 C23 C24 119.3(17) . . ?
F8 C24 C25 120.4(16) . . ?
F8 C24 C23 122.1(15) . . ?
C25 C24 C23 116.3(20) . . ?
C26 C25 C24 120.7(18) . . ?
C26 C25 F9 122.6(18) . . ?
C24 C25 F9 116.3(16) . . ?
C25 C26 C21 126.6(17) . . ?
C25 C26 F10 114.1(16) . . ?
C21 C26 F10 119.1(15) . . ?
C22' C21' C26' 114.8(16) . . ?
C22' C21' Au2 121.3(11) . . ?
C26' C21' Au2 123.9(10) . . ?
C21' C22' C23' 125.7(17) . . ?
C21' C22' F6' 120.3(16) . . ?
C23' C22' F6' 114.0(16) . . ?
F7' C23' C22' 121.3(18) . . ?
F7' C23' C24' 120.1(17) . . ?
C22' C23' C24' 118.4(18) . . ?
F8' C24' C25' 122.4(17) . . ?
F8' C24' C23' 118.9(16) . . ?
C25' C24' C23' 118.2(21) . . ?
F9' C25' C24' 121.7(17) . . ?
F9' C25' C26' 118.5(18) . . ?
C24' C25' C26' 119.2(18) . . ?
C21' C26' C25' 123.2(16) . . ?
C21' C26' F10' 119.7(15) . . ?
C25' C26' F10' 116.9(16) . . ?
C36 C31 C32 113.6(13) . . ?
C36 C31 Au3 123.7(9) . . ?
C32 C31 Au3 122.4(9) . . ?
C33 C32 F11 119.6(12) . . ?
C33 C32 C31 122.7(13) . . ?
F11 C32 C31 117.6(12) . . ?
C34 C33 F12 119.4(12) . . ?
C34 C33 C32 121.1(13) . . ?
F12 C33 C32 119.5(12) . . ?
F13 C34 C33 119.6(11) . . ?
F13 C34 C35 121.1(11) . . ?
C33 C34 C35 119.3(16) . . ?
F14 C35 C34 120.7(12) . . ?
F14 C35 C36 120.7(12) . . ?
C34 C35 C36 118.6(13) . . ?
F15 C36 C35 116.3(11) . . ?
F15 C36 C31 119.1(11) . . ?
C35 C36 C31 124.5(13) . . ?
C41 N1 C45 110.8(11) . . ?
C41 N1 C43 112.9(10) . . ?
C45 N1 C43 106.3(10) . . ?
C41 N1 C47 105.6(9) . . ?
C45 N1 C47 108.7(10) . . ?
C43 N1 C47 112.5(10) . . ?
N1 C41 C42 115.7(11) . . ?
N1 C43 C44 115.9(11) . . ?
N1 C45 C46 115.5(12) . . ?
C48 C47 N1 114.0(11) . . ?
C53 N2 C51 109.0(11) . . ?
C53 N2 C57 115.6(11) . . ?
C51 N2 C57 110.3(11) . . ?
C53 N2 C55 108.3(11) . . ?
C51 N2 C55 107.8(11) . . ?
C57 N2 C55 105.4(11) . . ?
N2 C51 C52 117.6(12) . . ?
N2 C53 C54 112.3(12) . . ?
C56 C55 N2 118.2(14) . . ?
N2 C57 C58 112.5(13) . . ?
C98 C99 C98 68.5(49) . 14_565 ?
C98 C99 O99 145.8(25) . . ?
C98 C99 O99 145.8(25) 14_565 . ?
C99 C98 C98 55.8(25) . 14_565 ?
C99 C98 C97 130.4(37) . . ?
C98 C98 C97 78.1(22) 14_565 . ?
C97 C97 C98 82.2(22) 14_565 . ?

loop_
_geom_bond_atom_site_label_1
_geom_bond_atom_site_label_2
_geom_bond_distance
_geom_bond_site_symmetry_2
_geom_bond_publ_flag
Au1 C11 2.017(14) . y
Au1 S 2.301(4) . y
Au1 Au2 3.2773(9) . y
Au1 Au3 3.4772(9) . y
Au2 C21 2.019(14) . y
Au2 S 2.321(4) . y
Au2 Au3 3.1844(9) . y
Au3 C31 2.042(13) . y
Au3 S 2.319(4) . y
C11 C12 1.381(15) . ?
C11 C16 1.381(15) . ?
C12 F1 1.353(14) . ?
C12 C13 1.38(2) . ?
C13 F2 1.340(15) . ?
C13 C14 1.36(2) . ?
C14 C15 1.36(2) . ?
C14 F3 1.36(2) . ?
C15 F4 1.340(14) . ?
C15 C16 1.38(2) . ?
C16 F5 1.352(13) . ?
C21 C26 1.38(2) . ?
C21 C22 1.39(2) . ?
C22 C23 1.36(2) . ?
C22 F6 1.40(2) . ?
C23 F7 1.35(2) . ?
C23 C24 1.37(2) . ?
C24 F8 1.36(2) . ?
C24 C25 1.36(2) . ?
C25 C26 1.36(2) . ?
C25 F9 1.38(2) . ?
C26 F10 1.40(2) . ?
C21' C22' 1.33(2) . ?
C21' C26' 1.34(2) . ?
C22' C23' 1.36(2) . ?
C22' F6' 1.40(2) . ?
C23' F7' 1.35(2) . ?
C23' C24' 1.37(2) . ?
C24' F8' 1.35(2) . ?
C24' C25' 1.37(2) . ?
C25' F9' 1.36(2) . ?
C25' C26' 1.38(2) . ?
C26' F10' 1.39(2) . ?
C31 C36 1.38(2) . ?
C31 C32 1.402(15) . ?
C32 C33 1.36(2) . ?
C32 F11 1.364(14) . ?
C33 C34 1.36(2) . ?
C33 F12 1.361(14) . ?
C34 F13 1.33(2) . ?
C34 C35 1.37(2) . ?
C35 F14 1.330(14) . ?
C35 C36 1.38(2) . ?
C36 F15 1.350(14) . ?
N1 C41 1.490(13) . ?
N1 C45 1.491(14) . ?
N1 C43 1.496(13) . ?
N1 C47 1.543(13) . ?
C41 C42 1.521(15) . ?
C43 C44 1.507(15) . ?
C45 C46 1.52(2) . ?
C47 C48 1.52(2) . ?
N2 C53 1.477(15) . ?
N2 C51 1.483(14) . ?
N2 C57 1.500(14) . ?
N2 C55 1.512(15) . ?
C51 C52 1.51(2) . ?
C53 C54 1.56(2) . ?
C55 C56 1.49(2) . ?
C57 C58 1.57(2) . ?
C99 C98 1.38(6) . ?
C99 C98 1.38(6) 14_565 ?
C99 O99 1.40(7) . ?
C98 C98 1.56(7) 14_565 ?
C98 C97 1.76(5) . ?
C97 C97 1.40(7) 14_565 ?
